data_2010593
loop_
_publ_author_name
'Parvez, Masood'
'Anwar, Saeed'
'Badshah, Amin'
'Ahmad, Bashir'
'Majeed, Abdul'
'Ashfaq, Muhammad'

_publ_section_title
;
 Tetrabutylbis(<i>N</i>-phthaloylglycinato)distannoxane dimer
;
_journal_issue 2
_journal_name_full 'Acta Crystallographica Section C'
_journal_page_first 159
_journal_page_last 160
_journal_paper_doi 10.1107/S0108270199013591
_journal_volume 56
_journal_year 2000
_chemical_formula_analytical 'C72 H96 N4 O18 Sn4'
_chemical_formula_moiety '[Sn4 (C4 H9)8 (C10 H6 N O4)4 O2]'
_chemical_formula_structural 'C72 H96 N4 O18 Sn4'
_chemical_formula_sum 'C72 H96 N4 O18 Sn4'
_chemical_formula_weight 1780.28
_chemical_name_common
;
Tetrabutylbis(N-phthaloylglycinato)distannoxane dimer
;
_chemical_name_systematic
;
octabutyl-1k^2^C,2k^2^C,3k^2^C,4k^2^C-bis-m~3~oxo-
1:2:3k^3^O;1:3:4k^3^O-tetrakis(m-phthalimidoacetato)-
1:2k^2^O;2:3k^2^O:O';3:4k^2^O;1:4k^2^O:O'-tetratin(IV)
;
_space_group_IT_number 2
_symmetry_cell_setting triclinic
_symmetry_space_group_name_Hall '-P 1'
_symmetry_space_group_name_H-M 'P -1'
_cell_angle_alpha 93.51(3)
_cell_angle_beta 110.00(2)
_cell_angle_gamma 64.19(2)
_cell_formula_units_Z 1
_cell_length_a 13.344(5)
_cell_length_b 14.393(4)
_cell_length_c 11.683(2)
_cell_measurement_reflns_used 25
_cell_measurement_temperature 170(2)
_cell_measurement_theta_max 15.0
_cell_measurement_theta_min 9.0
_cell_volume 1888.0(10)
_computing_cell_refinement 'MSC/AFC Diffractometer Control Software'
_computing_data_collection
;MSC/AFC Diffractometer Control Software (Molecular Structure Corporation,
 1988)
;
_computing_data_reduction 'TEXSAN (Molecular Structure Corporation, 1995)'
_computing_molecular_graphics TEXSAN
_computing_publication_material SHELXL97
_computing_structure_refinement 'SHELXL97 (Sheldrick, 1997)'
_computing_structure_solution 'SAPI91 (Fan, 1991)'
_diffrn_ambient_temperature 170(2)
_diffrn_measurement_device 'Rigaku AFC-6S'
_diffrn_measurement_method \w-2\q
_diffrn_radiation_monochromator graphite
_diffrn_radiation_source 'X-ray tube'
_diffrn_radiation_type 'Mo K\a'
_diffrn_radiation_wavelength .7107
_diffrn_reflns_av_R_equivalents .027
_diffrn_reflns_av_sigmaI/netI .090
_diffrn_reflns_limit_h_max 17
_diffrn_reflns_limit_h_min 0
_diffrn_reflns_limit_k_max 18
_diffrn_reflns_limit_k_min -16
_diffrn_reflns_limit_l_max 14
_diffrn_reflns_limit_l_min -15
_diffrn_reflns_number 9112
_diffrn_reflns_reduction_process 'Lp corrections applied'
_diffrn_reflns_theta_max 27.56
_diffrn_reflns_theta_min 2.10
_diffrn_standards_decay_% 1.1
_diffrn_standards_interval_count 200
_diffrn_standards_number 3
_exptl_absorpt_coefficient_mu 1.38
_exptl_absorpt_correction_T_max .75
_exptl_absorpt_correction_T_min .70
_exptl_absorpt_correction_type '\y scans (North et al., 1968)'
_exptl_crystal_colour colourless
_exptl_crystal_density_diffrn 1.566
_exptl_crystal_density_meas ?
_exptl_crystal_description prism
_exptl_crystal_F_000 1800
_exptl_crystal_size_max .48
_exptl_crystal_size_mid .26
_exptl_crystal_size_min .21
_refine_diff_density_max .93
_refine_diff_density_min -.74
_refine_ls_extinction_method none
_refine_ls_goodness_of_fit_ref 1.02
_refine_ls_hydrogen_treatment mixed
_refine_ls_matrix_type full
_refine_ls_number_parameters 447
_refine_ls_number_reflns 8728
_refine_ls_number_restraints 2
_refine_ls_restrained_S_all 1.021
_refine_ls_R_factor_all .093
_refine_ls_R_factor_gt .032
_refine_ls_shift/su_max .002
_refine_ls_shift/su_mean .000
_refine_ls_structure_factor_coef Fsqd
_refine_ls_weighting_details 'w = 1/[\s^2^(Fo^2^)+(0.0115P)^2^+2.325P] where P=(Fo^2^+2Fc^2^)/3'
_refine_ls_weighting_scheme calc
_refine_ls_wR_factor_ref .082
_reflns_number_observed 5278
_reflns_number_total 8728
_reflns_observed_criterion I>2\s(I)
_cod_data_source_file bk1497.cif
_cod_data_source_block I
_cod_depositor_comments
;
The following automatic conversions were performed:

'_exptl_crystal_density_meas' value 'not measured' was changed to '?'
- the value is perceived as not measured.

Automatic conversion script
Id: cif_fix_values 3008 2015-01-20 13:52:24Z robertas 

The following automatic conversions were performed:

'_refine_ls_weighting_scheme' value 'calc w =
1/[\s^2^(Fo^2^)+(0.0115P)^2^+2.325P] where P=(Fo^2^+2Fc^2^)/3' was
changed to 'calc'. New tag '_refine_ls_weighting_details' was
created. The value of the new tag was set to 'w =
1/[\s^2^(Fo^2^)+(0.0115P)^2^+2.325P] where P=(Fo^2^+2Fc^2^)/3'.

Automatic conversion script
Id: cif_fix_values 3143 2015-03-26 13:38:13Z robertas 
;
_cod_database_code 2010593
_cod_database_fobs_code 2010593

loop_
_symmetry_equiv_pos_as_xyz
'x, y, z'
'-x, -y, -z'

loop_
_atom_site_label
_atom_site_fract_x
_atom_site_fract_y
_atom_site_fract_z
_atom_site_U_iso_or_equiv
_atom_site_adp_type
_atom_site_calc_flag
_atom_site_refinement_flags
_atom_site_occupancy
_atom_site_disorder_assembly
_atom_site_disorder_group
_atom_site_type_symbol
Sn1 .94759(3) .05335(2) .35757(3) .02554(8) Uani d . 1 . . Sn
Sn2 .91653(3) .24001(2) .58348(3) .02609(8) Uani d . 1 . . Sn
O1 .9698(2) .0895(2) .5458(2) .0254(6) Uani d . 1 . . O
O2 .9544(3) -.0213(3) .1785(3) .0416(9) Uani d . 1 . . O
O3 .9887(3) -.1862(2) .2085(3) .0373(8) Uani d . 1 . . O
O4 1.0688(3) -.2861(3) -.0803(3) .0464(9) Uani d . 1 . . O
O5 .7225(3) -.1540(3) -.0022(4) .0590(11) Uani d . 1 . . O
O6 .8493(3) .2611(2) .3860(3) .0306(7) Uani d . 1 . . O
O7 .7614(3) .4291(2) .4112(3) .0361(8) Uani d . 1 . . O
O8 .4710(3) .4576(3) .1640(4) .0536(10) Uani d . 1 . . O
O9 .7490(3) .5585(3) .1550(3) .0498(10) Uani d . 1 . . O
N1 .8978(4) -.1982(3) -.0366(3) .0358(9) Uani d . 1 . . N
N2 .6308(3) .4823(3) .1645(3) .0338(9) Uani d . 1 . . N
C1 .9565(4) -.1065(4) .1427(4) .0314(11) Uani d . 1 . . C
C2 .9137(5) -.1071(4) .0049(4) .0397(12) Uani d . 1 . . C
H2A .8387 -.0461 -.0306 .072(3) Uiso calc R 1 . . H
H2B .9707 -.1021 -.0254 .072(3) Uiso calc R 1 . . H
C3 .9771(4) -.2808(4) -.0762(4) .0317(11) Uani d . 1 . . C
C4 .9253(4) -.3557(4) -.1083(4) .0327(10) Uani d . 1 . . C
C5 .9661(4) -.4510(4) -.1543(4) .0408(12) Uani d . 1 . . C
H5 1.0356 -.4774 -.1725 .072(3) Uiso calc R 1 . . H
C6 .8987(5) -.5045(4) -.1719(5) .0481(14) Uani d . 1 . . C
H6 .9243 -.5688 -.2019 .072(3) Uiso calc R 1 . . H
C7 .7949(5) -.4666(4) -.1468(5) .0481(14) Uani d . 1 . . C
H7 .7526 -.5057 -.1596 .072(3) Uiso calc R 1 . . H
C8 .7533(4) -.3709(4) -.1024(4) .0418(12) Uani d . 1 . . C
H8 .6830 -.3443 -.0859 .072(3) Uiso calc R 1 . . H
C9 .8194(4) -.3166(4) -.0839(4) .0338(11) Uani d . 1 . . C
C10 .8015(4) -.2145(4) -.0353(4) .0398(12) Uani d . 1 . . C
C11 1.0824(4) .0887(3) .3441(4) .0352(11) Uani d . 1 . . C
H11A 1.0518 .1304 .2670 .072(3) Uiso calc R 1 . . H
H11B 1.1003 .1302 .4094 .072(3) Uiso calc R 1 . . H
C12 1.1969(4) -.0058(4) .3515(5) .0413(12) Uani d . 1 . . C
H12A 1.1811 -.0436 .2812 .072(3) Uiso calc R 1 . . H
H12B 1.2237 -.0512 .4246 .072(3) Uiso calc R 1 . . H
C13 1.2955(5) .0219(5) .3545(6) .0587(16) Uani d . 1 . . C
H13A 1.2705 .0641 .2793 .072(3) Uiso calc R 1 . . H
H13B 1.3085 .0629 .4221 .072(3) Uiso calc R 1 . . H
C14 1.4115(6) -.0730(5) .3687(7) .083(2) Uani d . 1 . . C
H14A 1.4714 -.0515 .3734 .072(3) Uiso calc R 1 . . H
H14B 1.4005 -.1117 .2995 .072(3) Uiso calc R 1 . . H
H14C 1.4361 -.1157 .4423 .072(3) Uiso calc R 1 . . H
C15 .7621(4) .0991(4) .2888(4) .0364(11) Uani d . 1 . . C
H15A .7276 .1437 .3443 .072(3) Uiso calc R 1 . . H
H15B .7281 .1402 .2105 .072(3) Uiso calc R 1 . . H
C16 .7249(5) .0119(4) .2713(5) .0477(14) Uani d . 1 . . C
H16A .7574 -.0290 .3494 .072(3) Uiso calc R 1 . . H
H16B .7589 -.0330 .2157 .072(3) Uiso calc R 1 . . H
C17 .5915(5) .0493(5) .2212(6) .0597(17) Uani d D 1 . . C
H17A .5624 .0833 .1395 .072(3) Uiso calc R 1 A 1 H
H17B .5773 -.0118 .2121 .072(3) Uiso calc R 1 A 1 H
C18 .5183(8) .1176(8) .2847(10) .068(3) Uani d PD .603(7) B 1 C
H18A .4379 .1275 .2445 .072(3) Uiso calc PR .603(7) B 1 H
H18B .5208 .1833 .2846 .072(3) Uiso calc PR .603(7) B 1 H
H18C .5470 .0880 .3676 .072(3) Uiso calc PR .603(7) B 1 H
C18' .5397(13) -.0238(10) .1779(15) .068(3) Uani d PD .397(7) B 2 C
H18D .4547 .0126 .1541 .072(3) Uiso calc PR .397(7) B 2 H
H18E .5701 -.0776 .2425 .072(3) Uiso calc PR .397(7) B 2 H
H18F .5604 -.0540 .1088 .072(3) Uiso calc PR .397(7) B 2 H
C19 .7794(4) .3595(3) .3447(4) .0268(9) Uani d . 1 . . C
C20 .7220(4) .3768(3) .2062(4) .0355(11) Uani d . 1 . . C
H20A .7825 .3620 .1705 .072(3) Uiso calc R 1 . . H
H20B .6871 .3291 .1783 .072(3) Uiso calc R 1 . . H
C21 .5119(4) .5140(4) .1502(4) .0346(11) Uani d . 1 . . C
C22 .4516(4) .6287(4) .1147(4) .0355(11) Uani d . 1 . . C
C23 .3341(5) .6978(4) .0856(5) .0461(13) Uani d . 1 . . C
H23 .2777 .6768 .0868 .072(3) Uiso calc R 1 . . H
C24 .3033(5) .8003(5) .0543(5) .0569(16) Uani d . 1 . . C
H24 .2245 .8492 .0349 .072(3) Uiso calc R 1 . . H
C25 .3859(5) .8322(4) .0509(5) .0543(16) Uani d . 1 . . C
H25 .3621 .9018 .0295 .072(3) Uiso calc R 1 . . H
C26 .5048(5) .7612(4) .0793(5) .0506(15) Uani d . 1 . . C
H26 .5611 .7819 .0767 .072(3) Uiso calc R 1 . . H
C27 .5362(4) .6580(4) .1118(4) .0360(11) Uani d . 1 . . C
C28 .6536(4) .5651(4) .1452(4) .0359(11) Uani d . 1 . . C
C29 .7561(4) .2969(4) .6231(4) .0337(11) Uani d . 1 . . C
H29A .7682 .2492 .6870 .072(3) Uiso calc R 1 . . H
H29B .7434 .3629 .6563 .072(3) Uiso calc R 1 . . H
C30 .6425(4) .3125(4) .5176(4) .0379(12) Uani d . 1 . . C
H30A .6514 .2458 .4884 .072(3) Uiso calc R 1 . . H
H30B .6321 .3566 .4508 .072(3) Uiso calc R 1 . . H
C31 .5310(4) .3609(4) .5518(5) .0419(12) Uani d . 1 . . C
H31A .5382 .3145 .6141 .072(3) Uiso calc R 1 . . H
H31B .5244 .4255 .5862 .072(3) Uiso calc R 1 . . H
C32 .4189(5) .3822(5) .4423(5) .0556(16) Uani d . 1 . . C
H32A .3506 .4179 .4662 .072(3) Uiso calc R 1 . . H
H32B .4212 .3177 .4133 .072(3) Uiso calc R 1 . . H
H32C .4141 .4244 .3783 .072(3) Uiso calc R 1 . . H
C33 1.0537(5) .2873(4) .6139(5) .0411(12) Uani d . 1 . . C
H33A 1.0491 .3338 .6776 .072(3) Uiso calc R 1 . . H
H33B 1.1292 .2261 .6465 .072(3) Uiso calc R 1 . . H
C34 1.0572(5) .3400(4) .5082(5) .0499(14) Uani d . 1 . . C
H34A .9838 .4033 .4766 .072(3) Uiso calc R 1 . . H
H34B 1.0615 .2948 .4432 .072(3) Uiso calc R 1 . . H
C35 1.1615(5) .3667(5) .5433(6) .0598(17) Uani d . 1 . . C
H35A 1.1541 .4056 .4735 .072(3) Uiso calc R 1 . . H
H35B 1.1574 .4113 .6089 .072(3) Uiso calc R 1 . . H
C36 1.2790(6) .2758(6) .5833(8) .106(3) Uani d . 1 . . C
H36A 1.3402 .2987 .6096 .072(3) Uiso calc R 1 . . H
H36B 1.2873 .2346 .5163 .072(3) Uiso calc R 1 . . H
H36C 1.2860 .2348 .6500 .072(3) Uiso calc R 1 . . H

loop_
_atom_site_aniso_label
_atom_site_aniso_U_11
_atom_site_aniso_U_22
_atom_site_aniso_U_33
_atom_site_aniso_U_12
_atom_site_aniso_U_13
_atom_site_aniso_U_23
Sn1 .02915(19) .02383(18) .01993(16) -.00987(14) .00648(14) -.00060(12)
Sn2 .02808(18) .02088(17) .02653(17) -.00905(14) .00917(14) -.00513(13)
O1 .0280(16) .0200(15) .0229(15) -.0067(13) .0080(13) -.0023(12)
O2 .064(2) .036(2) .0293(18) -.0248(18) .0191(17) -.0125(15)
O3 .047(2) .0347(19) .0232(16) -.0166(16) .0056(15) -.0023(14)
O4 .042(2) .050(2) .056(2) -.0230(19) .0264(19) -.0170(18)
O5 .039(2) .066(3) .058(3) -.009(2) .023(2) -.024(2)
O6 .0332(18) .0251(16) .0260(16) -.0077(14) .0081(14) .0006(13)
O7 .043(2) .0253(17) .0365(18) -.0120(15) .0145(16) -.0034(14)
O8 .048(2) .051(2) .063(3) -.022(2) .019(2) -.002(2)
O9 .039(2) .050(2) .061(3) -.0157(18) .0213(19) .0044(19)
N1 .038(2) .037(2) .027(2) -.0126(19) .0098(18) -.0093(17)
N2 .031(2) .030(2) .031(2) -.0070(18) .0069(18) .0091(17)
C1 .026(2) .042(3) .021(2) -.012(2) .0071(19) -.005(2)
C2 .052(3) .032(3) .023(2) -.014(2) .007(2) -.005(2)
C3 .036(3) .030(3) .023(2) -.011(2) .009(2) -.0037(19)
C4 .033(3) .036(3) .027(2) -.014(2) .010(2) -.007(2)
C5 .036(3) .038(3) .041(3) -.011(2) .012(2) -.010(2)
C6 .057(4) .043(3) .047(3) -.027(3) .018(3) -.018(3)
C7 .055(4) .049(3) .045(3) -.031(3) .013(3) -.008(3)
C8 .029(3) .056(3) .035(3) -.018(3) .006(2) -.004(2)
C9 .029(3) .039(3) .028(2) -.011(2) .007(2) -.003(2)
C10 .033(3) .048(3) .025(2) -.011(2) .005(2) -.007(2)
C11 .042(3) .027(2) .041(3) -.016(2) .018(2) -.002(2)
C12 .042(3) .032(3) .055(3) -.017(2) .023(3) -.005(2)
C13 .043(3) .058(4) .073(4) -.017(3) .023(3) -.001(3)
C14 .056(4) .086(6) .109(6) -.030(4) .033(4) -.009(5)
C15 .027(2) .038(3) .033(3) -.009(2) .004(2) .000(2)
C16 .036(3) .055(4) .053(3) -.024(3) .014(3) -.016(3)
C17 .039(3) .078(5) .058(4) -.030(3) .003(3) .011(3)
C18 .039(5) .067(6) .087(7) -.024(5) .012(5) -.012(5)
C18' .039(5) .067(6) .087(7) -.024(5) .012(5) -.012(5)
C19 .027(2) .020(2) .031(2) -.0077(18) .011(2) .0006(18)
C20 .042(3) .026(2) .030(2) -.007(2) .013(2) .0037(19)
C21 .030(3) .039(3) .026(2) -.009(2) .007(2) .001(2)
C22 .033(3) .040(3) .024(2) -.009(2) .007(2) .000(2)
C23 .038(3) .050(3) .036(3) -.010(3) .009(2) -.003(2)
C24 .039(3) .047(4) .050(4) .005(3) .008(3) -.005(3)
C25 .060(4) .030(3) .049(3) .000(3) .018(3) .004(2)
C26 .059(4) .044(3) .043(3) -.015(3) .021(3) -.001(3)
C27 .032(3) .034(3) .029(2) -.006(2) .005(2) .003(2)
C28 .035(3) .036(3) .032(3) -.011(2) .011(2) .005(2)
C29 .037(3) .033(3) .032(3) -.013(2) .017(2) -.007(2)
C30 .033(3) .044(3) .035(3) -.013(2) .015(2) -.007(2)
C31 .034(3) .045(3) .051(3) -.017(2) .021(3) -.011(2)
C32 .036(3) .063(4) .061(4) -.016(3) .016(3) .001(3)
C33 .042(3) .043(3) .046(3) -.027(3) .014(2) -.009(2)
C34 .054(4) .039(3) .064(4) -.025(3) .021(3) -.001(3)
C35 .059(4) .057(4) .075(4) -.039(3) .018(3) .001(3)
C36 .059(5) .098(7) .170(9) -.033(5) .049(6) .020(6)

loop_
_atom_type_symbol
_atom_type_description
_atom_type_scat_dispersion_real
_atom_type_scat_dispersion_imag
_atom_type_scat_source
C C .0033 .0016 'International Tables Vol C Tables 4.2.6.8 and 6.1.1.4'
H H .0000 .0000 'International Tables Vol C Tables 4.2.6.8 and 6.1.1.4'
N N .0061 .0033 'International Tables Vol C Tables 4.2.6.8 and 6.1.1.4'
O O .0106 .0060 'International Tables Vol C Tables 4.2.6.8 and 6.1.1.4'
Sn Sn -.6537 1.4246 'International Tables Vol C Tables 4.2.6.8 and 6.1.1.4'

loop_
_geom_angle_atom_site_label_1
_geom_angle_atom_site_label_2
_geom_angle_atom_site_label_3
_geom_angle_site_symmetry_1
_geom_angle_site_symmetry_3
_geom_angle
_geom_angle_publ_flag
O1 Sn1 C15 2_756 . 108.09(15) y
O1 Sn1 C11 2_756 . 107.38(15) y
C15 Sn1 C11 . . 143.71(18) y
O1 Sn1 O1 2_756 . 76.73(12) y
C15 Sn1 O1 . . 99.41(15) y
C11 Sn1 O1 . . 95.88(15) y
O1 Sn1 O2 2_756 . 91.03(11) y
C15 Sn1 O2 . . 87.44(16) y
C11 Sn1 O2 . . 84.49(16) y
O1 Sn1 O2 . . 167.32(11) y
O1 Sn1 O6 . . 65.00(11) n
O1 Sn1 O6 2_756 . 141.54(11) n
O2 Sn1 O6 . . 127.37(12) n
C11 Sn1 O6 . . 81.08(16) n
C15 Sn1 O6 . . 76.02(16) n
O1 Sn2 C33 . . 111.46(16) y
O1 Sn2 C29 . . 111.28(15) y
C33 Sn2 C29 . . 135.34(19) y
O1 Sn2 O6 . . 79.67(11) y
C33 Sn2 O6 . . 97.95(16) y
C29 Sn2 O6 . . 101.78(15) y
O1 Sn2 O3 . 2_756 90.29(11) y
C33 Sn2 O3 . 2_756 82.44(16) y
C29 Sn2 O3 . 2_756 84.98(15) y
O6 Sn2 O3 . 2_756 169.40(11) y
Sn2 O1 Sn1 . 2_756 137.12(14) n
Sn2 O1 Sn1 . . 119.55(13) n
Sn1 O1 Sn1 2_756 . 103.27(12) n
C1 O2 Sn1 . . 133.0(3) n
C1 O3 Sn2 . 2_756 135.1(3) n
C19 O6 Sn2 . . 111.2(3) n
C3 N1 C10 . . 112.3(4) n
C3 N1 C2 . . 124.5(4) n
C10 N1 C2 . . 123.1(4) n
C21 N2 C28 . . 112.6(4) n
C21 N2 C20 . . 123.3(4) n
C28 N2 C20 . . 123.9(4) n
O3 C1 O2 . . 126.6(4) n
O3 C1 C2 . . 119.1(4) n
O2 C1 C2 . . 114.3(4) n
N1 C2 C1 . . 114.2(4) n
O4 C3 N1 . . 124.2(5) n
O4 C3 C4 . . 130.1(4) n
N1 C3 C4 . . 105.7(4) n
C5 C4 C9 . . 120.6(5) n
C5 C4 C3 . . 130.5(4) n
C9 C4 C3 . . 109.0(4) n
C6 C5 C4 . . 116.7(5) n
C5 C6 C7 . . 122.8(5) n
C6 C7 C8 . . 120.4(5) n
C9 C8 C7 . . 117.6(5) n
C8 C9 C4 . . 121.8(5) n
C8 C9 C10 . . 131.0(5) n
C4 C9 C10 . . 107.1(4) n
O5 C10 N1 . . 124.2(5) n
O5 C10 C9 . . 130.0(5) n
N1 C10 C9 . . 105.8(4) n
C12 C11 Sn1 . . 114.4(3) n
C11 C12 C13 . . 113.0(4) n
C14 C13 C12 . . 112.7(5) n
C16 C15 Sn1 . . 116.1(3) n
C15 C16 C17 . . 113.7(5) n
C18 C17 C18' . . 103.7(9) n
C18 C17 C16 . . 120.9(6) n
C18' C17 C16 . . 120.9(8) n
O7 C19 O6 . . 123.4(4) n
O7 C19 C20 . . 123.7(4) n
O6 C19 C20 . . 113.0(4) n
N2 C20 C19 . . 111.8(4) n
O8 C21 N2 . . 125.0(5) n
O8 C21 C22 . . 129.6(5) n
N2 C21 C22 . . 105.4(4) n
C23 C22 C27 . . 122.5(5) n
C23 C22 C21 . . 129.7(5) n
C27 C22 C21 . . 107.8(4) n
C22 C23 C24 . . 116.9(5) n
C25 C24 C23 . . 122.0(5) n
C24 C25 C26 . . 120.6(5) n
C25 C26 C27 . . 117.5(6) n
C22 C27 C26 . . 120.5(5) n
C22 C27 C28 . . 109.3(4) n
C26 C27 C28 . . 130.2(5) n
O9 C28 N2 . . 125.4(5) n
O9 C28 C27 . . 129.7(5) n
N2 C28 C27 . . 104.9(4) n
C30 C29 Sn2 . . 117.4(3) n
C29 C30 C31 . . 113.8(4) n
C32 C31 C30 . . 112.2(4) n
C34 C33 Sn2 . . 119.4(4) n
C33 C34 C35 . . 113.3(5) n
C36 C35 C34 . . 114.2(5) n

loop_
_geom_bond_atom_site_label_1
_geom_bond_atom_site_label_2
_geom_bond_site_symmetry_2
_geom_bond_distance
_geom_bond_publ_flag
Sn1 C11 . 2.125(5) y
Sn1 C15 . 2.120(5) y
Sn1 O1 2_756 2.043(3) y
Sn1 O1 . 2.178(3) y
Sn1 O2 . 2.304(3) y
Sn1 O6 . 2.746(3) n
Sn2 C33 . 2.133(5) y
Sn2 C29 . 2.138(4) y
Sn2 O1 . 2.037(3) y
Sn2 O3 2_756 2.320(3) y
Sn2 O6 . 2.157(3) y
O1 Sn1 2_756 2.043(3) n
O2 C1 . 1.263(5) n
O3 C1 . 1.243(5) n
O3 Sn2 2_756 2.320(3) n
O4 C3 . 1.211(5) n
O5 C10 . 1.208(6) n
O6 C19 . 1.317(5) n
O7 C19 . 1.220(5) n
O8 C21 . 1.203(6) n
O9 C28 . 1.200(5) n
N1 C3 . 1.385(6) n
N1 C10 . 1.409(6) n
N1 C2 . 1.446(6) n
N2 C21 . 1.397(6) n
N2 C28 . 1.400(6) n
N2 C20 . 1.450(5) n
C1 C2 . 1.514(6) n
C3 C4 . 1.483(6) n
C4 C5 . 1.388(6) n
C4 C9 . 1.400(6) n
C5 C6 . 1.380(7) n
C6 C7 . 1.379(7) n
C7 C8 . 1.385(7) n
C8 C9 . 1.372(7) n
C9 C10 . 1.491(7) n
C11 C12 . 1.519(6) n
C12 C13 . 1.521(7) n
C13 C14 . 1.516(8) n
C15 C16 . 1.518(7) n
C16 C17 . 1.515(7) n
C17 C18 . 1.428(8) n
C17 C18' . 1.473(9) n
C19 C20 . 1.517(6) n
C21 C22 . 1.498(7) n
C22 C23 . 1.372(7) n
C22 C27 . 1.376(7) n
C23 C24 . 1.383(8) n
C24 C25 . 1.379(8) n
C25 C26 . 1.393(7) n
C26 C27 . 1.395(7) n
C27 C28 . 1.489(6) n
C29 C30 . 1.525(6) n
C30 C31 . 1.527(6) n
C31 C32 . 1.519(7) n
C33 C34 . 1.513(7) n
C34 C35 . 1.520(7) n
C35 C36 . 1.475(8) n

loop_
_geom_torsion_atom_site_label_1
_geom_torsion_atom_site_label_2
_geom_torsion_atom_site_label_3
_geom_torsion_atom_site_label_4
_geom_torsion_site_symmetry_1
_geom_torsion_site_symmetry_4
_geom_torsion
_geom_torsion_publ_flag
C33 Sn2 O1 Sn1 . 2_756 89.3(3) n
C29 Sn2 O1 Sn1 . 2_756 -77.4(3) n
O6 Sn2 O1 Sn1 . 2_756 -176.1(2) n
O3 Sn2 O1 Sn1 2_756 2_756 7.3(2) n
C33 Sn2 O1 Sn1 . . -87.4(2) n
C29 Sn2 O1 Sn1 . . 105.90(18) n
O6 Sn2 O1 Sn1 . . 7.17(14) n
O3 Sn2 O1 Sn1 2_756 . -169.38(16) n
O1 Sn1 O1 Sn2 2_756 . 177.7(2) n
C15 Sn1 O1 Sn2 . . -75.79(19) n
C11 Sn1 O1 Sn2 . . 71.18(19) n
O2 Sn1 O1 Sn2 . . 162.2(5) n
O1 Sn1 O1 Sn1 2_756 2_756 .0010(10) n
C15 Sn1 O1 Sn1 . 2_756 106.52(17) n
C11 Sn1 O1 Sn1 . 2_756 -106.51(16) n
O2 Sn1 O1 Sn1 . 2_756 -15.5(6) n
O1 Sn1 O2 C1 2_756 . 27.4(4) n
C15 Sn1 O2 C1 . . -80.7(4) n
C11 Sn1 O2 C1 . . 134.8(5) n
O1 Sn1 O2 C1 . . 42.5(8) n
O1 Sn2 O6 C19 . . 170.2(3) n
C33 Sn2 O6 C19 . . -79.3(3) n
C29 Sn2 O6 C19 . . 60.4(3) n
O3 Sn2 O6 C19 2_756 . -170.7(6) n
Sn2 O3 C1 O2 2_756 . -10.4(8) n
Sn2 O3 C1 C2 2_756 . 170.1(3) n
Sn1 O2 C1 O3 . . -22.0(8) n
Sn1 O2 C1 C2 . . 157.5(3) n
C3 N1 C2 C1 . . -102.1(5) n
C10 N1 C2 C1 . . 74.7(6) n
O3 C1 C2 N1 . . 9.1(7) n
O2 C1 C2 N1 . . -170.5(4) n
C10 N1 C3 O4 . . -177.0(5) n
C2 N1 C3 O4 . . .1(7) n
C10 N1 C3 C4 . . 2.5(5) n
C2 N1 C3 C4 . . 179.5(4) n
O4 C3 C4 C5 . . -1.6(9) n
N1 C3 C4 C5 . . 179.0(5) n
O4 C3 C4 C9 . . 177.8(5) n
N1 C3 C4 C9 . . -1.6(5) n
C9 C4 C5 C6 . . -1.2(7) n
C3 C4 C5 C6 . . 178.2(5) n
C4 C5 C6 C7 . . .6(8) n
C5 C6 C7 C8 . . .3(9) n
C6 C7 C8 C9 . . -.6(8) n
C7 C8 C9 C4 . . .0(7) n
C7 C8 C9 C10 . . -178.4(5) n
C5 C4 C9 C8 . . 1.0(7) n
C3 C4 C9 C8 . . -178.6(4) n
C5 C4 C9 C10 . . 179.7(4) n
C3 C4 C9 C10 . . .2(5) n
C3 N1 C10 O5 . . 178.6(5) n
C2 N1 C10 O5 . . 1.5(7) n
C3 N1 C10 C9 . . -2.4(5) n
C2 N1 C10 C9 . . -179.5(4) n
C8 C9 C10 O5 . . -1.2(9) n
C4 C9 C10 O5 . . -179.8(5) n
C8 C9 C10 N1 . . 179.8(5) n
C4 C9 C10 N1 . . 1.3(5) n
O1 Sn1 C11 C12 2_756 . 26.2(4) n
C15 Sn1 C11 C12 . . -141.2(4) n
O1 Sn1 C11 C12 . . 104.1(4) n
O2 Sn1 C11 C12 . . -63.1(4) n
Sn1 C11 C12 C13 . . -174.2(4) n
C11 C12 C13 C14 . . 176.9(5) n
O1 Sn1 C15 C16 2_756 . -25.2(4) n
C11 Sn1 C15 C16 . . 142.2(4) n
O1 Sn1 C15 C16 . . -104.2(4) n
O2 Sn1 C15 C16 . . 65.1(4) n
Sn1 C15 C16 C17 . . -179.6(4) n
C15 C16 C17 C18 . . -58.1(9) n
C15 C16 C17 C18' . . 169.0(9) n
Sn2 O6 C19 O7 . . 3.7(5) n
Sn2 O6 C19 C20 . . -175.2(3) n
C21 N2 C20 C19 . . -88.9(5) n
C28 N2 C20 C19 . . 84.9(5) n
O7 C19 C20 N2 . . -8.7(7) n
O6 C19 C20 N2 . . 170.3(4) n
C28 N2 C21 O8 . . -178.7(5) n
C20 N2 C21 O8 . . -4.3(8) n
C28 N2 C21 C22 . . 1.6(5) n
C20 N2 C21 C22 . . 176.1(4) n
O8 C21 C22 C23 . . -2.1(9) n
N2 C21 C22 C23 . . 177.5(5) n
O8 C21 C22 C27 . . 179.6(5) n
N2 C21 C22 C27 . . -.8(5) n
C27 C22 C23 C24 . . -1.0(8) n
C21 C22 C23 C24 . . -179.1(5) n
C22 C23 C24 C25 . . .7(8) n
C23 C24 C25 C26 . . .0(9) n
C24 C25 C26 C27 . . -.5(8) n
C23 C22 C27 C26 . . .5(8) n
C21 C22 C27 C26 . . 179.0(4) n
C23 C22 C27 C28 . . -178.7(4) n
C21 C22 C27 C28 . . -.2(5) n
C25 C26 C27 C22 . . .3(8) n
C25 C26 C27 C28 . . 179.2(5) n
C21 N2 C28 O9 . . 178.1(5) n
C20 N2 C28 O9 . . 3.6(8) n
C21 N2 C28 C27 . . -1.7(5) n
C20 N2 C28 C27 . . -176.2(4) n
C22 C27 C28 O9 . . -178.6(5) n
C26 C27 C28 O9 . . 2.3(9) n
C22 C27 C28 N2 . . 1.1(5) n
C26 C27 C28 N2 . . -177.9(5) n
O1 Sn2 C29 C30 . . -69.2(4) n
C33 Sn2 C29 C30 . . 128.5(4) n
O6 Sn2 C29 C30 . . 14.2(4) n
O3 Sn2 C29 C30 2_756 . -157.6(4) n
Sn2 C29 C30 C31 . . -175.6(3) n
C29 C30 C31 C32 . . 175.9(4) n
O1 Sn2 C33 C34 . . 93.7(4) n
C29 Sn2 C33 C34 . . -104.1(4) n
O6 Sn2 C33 C34 . . 11.7(4) n
O3 Sn2 C33 C34 2_756 . -179.0(4) n
Sn2 C33 C34 C35 . . -178.6(4) n
C33 C34 C35 C36 . . 63.5(8) n
